data_7212977
loop_
_publ_author_name
'Kim, Jong Seung'
'Pang, Jin Hyun'
'Yu, Ill Yong'
'Lee, Won Ku'
'Suh, Il Hwan'
'Kim, Jong Kuk'
'Cho, Moon Hwan'
'Kim, Eun Tae'
'Ra, Do Young'

_publ_section_title
;
 Calix[4]arene dibenzocrown ethers as caesium selective extractants
;
_journal_issue 4
_journal_name_full 'Journal of the Chemical Society, Perkin Transactions 2'
_journal_page_first 837
_journal_paper_doi 10.1039/a808499h
_journal_year 1999
_chemical_formula_sum 'C62 H74 O9'
_chemical_formula_weight 963.21
_chemical_name_systematic
; 
 ? 
;
_space_group_IT_number 4
_symmetry_cell_setting monoclinic
_symmetry_space_group_name_Hall 'P 2yb'
_symmetry_space_group_name_H-M 'P 1 21 1'
_atom_sites_solution_hydrogens geom
_atom_sites_solution_primary direct
_atom_sites_solution_secondary difmap
_audit_creation_method SHELXL-97
_cell_angle_alpha 90.00
_cell_angle_beta 97.92(4)
_cell_angle_gamma 90.00
_cell_formula_units_Z 2
_cell_length_a 13.110(4)
_cell_length_b 18.355(3)
_cell_length_c 11.861(10)
_cell_measurement_reflns_used 22
_cell_measurement_temperature 288(2)
_cell_measurement_theta_max 12.72
_cell_measurement_theta_min 8.32
_cell_volume 2827(3)
_computing_cell_refinement CAD4
_computing_data_collection CAD4
_computing_data_reduction CAD4
_computing_molecular_graphics ORTEPII
_computing_publication_material 'SHELXL-97 (Sheldrick, 1997)'
_computing_structure_refinement 'SHELXL-97 (Sheldrick, 1997)'
_computing_structure_solution 'SHELXS-97 (Sheldrick, 1990)'
_diffrn_ambient_temperature 288(2)
_diffrn_measured_fraction_theta_full 0.998
_diffrn_measured_fraction_theta_max 0.998
_diffrn_measurement_device_type 'Enraf-Nonius CAD4'
_diffrn_measurement_method 'omega/2theta scan'
_diffrn_radiation_monochromator graphite
_diffrn_radiation_source 'fine-focus sealed tube'
_diffrn_radiation_type MoK\a
_diffrn_radiation_wavelength 0.71073
_diffrn_reflns_av_R_equivalents 0.0000
_diffrn_reflns_av_sigmaI/netI 0.1759
_diffrn_reflns_limit_h_max 14
_diffrn_reflns_limit_h_min -14
_diffrn_reflns_limit_k_max 20
_diffrn_reflns_limit_k_min 0
_diffrn_reflns_limit_l_max 13
_diffrn_reflns_limit_l_min 0
_diffrn_reflns_number 4568
_diffrn_reflns_theta_full 23.98
_diffrn_reflns_theta_max 23.98
_diffrn_reflns_theta_min 2.06
_diffrn_standards_decay_% 1.032
_diffrn_standards_interval_time 300
_diffrn_standards_number 3
_exptl_absorpt_coefficient_mu 0.074
_exptl_absorpt_correction_type none
_exptl_crystal_colour colorless
_exptl_crystal_density_diffrn 1.132
_exptl_crystal_density_method 'not measured'
_exptl_crystal_description plate
_exptl_crystal_F_000 1036
_exptl_crystal_size_max 0.4
_exptl_crystal_size_mid 0.33
_exptl_crystal_size_min 0.187
_refine_diff_density_max 0.209
_refine_diff_density_min -0.174
_refine_diff_density_rms 0.039
_refine_ls_abs_structure_details 'Flack H D (1983), Acta Cryst. A39, 876-881'
_refine_ls_abs_structure_Flack 5(5)
_refine_ls_extinction_method none
_refine_ls_goodness_of_fit_ref 0.872
_refine_ls_hydrogen_treatment mixed
_refine_ls_matrix_type full
_refine_ls_number_parameters 425
_refine_ls_number_reflns 4568
_refine_ls_number_restraints 7
_refine_ls_restrained_S_all 0.874
_refine_ls_R_factor_all 0.2116
_refine_ls_R_factor_gt 0.0619
_refine_ls_shift/su_max 0.000
_refine_ls_shift/su_mean 0.000
_refine_ls_structure_factor_coef Fsqd
_refine_ls_weighting_details 'w=1/[\s^2^(Fo^2^)+(0.0300P)^2^+0.5000P] where P=(Fo^2^+2Fc^2^)/3'
_refine_ls_weighting_scheme calc
_refine_ls_wR_factor_gt 0.0873
_refine_ls_wR_factor_ref 0.1554
_reflns_number_gt 993
_reflns_number_total 4568
_reflns_threshold_expression >2sigma(I)
_cod_data_source_file 808499hsup1.cif
_cod_data_source_block comp5
_cod_depositor_comments
;
The following automatic conversions were performed:

'_refine_ls_weighting_scheme' value 'calc
w=1/[\s^2^(Fo^2^)+(0.0300P)^2^+0.5000P] where P=(Fo^2^+2Fc^2^)/3' was
changed to 'calc'. New tag '_refine_ls_weighting_details' was
created. The value of the new tag was set to
'w=1/[\s^2^(Fo^2^)+(0.0300P)^2^+0.5000P] where P=(Fo^2^+2Fc^2^)/3'.

Automatic conversion script
Id: cif_fix_values 3143 2015-03-26 13:38:13Z robertas 
;
_cod_original_sg_symbol_H-M 'P 21'
_cod_database_code 7212977

loop_
_symmetry_equiv_pos_as_xyz
'x, y, z'
'-x, y+1/2, -z'

loop_
_atom_site_label
_atom_site_type_symbol
_atom_site_fract_x
_atom_site_fract_y
_atom_site_fract_z
_atom_site_U_iso_or_equiv
_atom_site_adp_type
_atom_site_occupancy
_atom_site_calc_flag
_atom_site_refinement_flags
O1 O 0.2842(9) 0.0823(6) 0.4989(9) 0.088(4) Uani 1 d .
O2 O 0.1847(5) -0.0379(8) 0.2173(6) 0.086(2) Uani 1 d .
O3 O 0.0331(5) -0.0398(7) 0.5106(5) 0.067(2) Uiso 1 d .
O4 O 0.2814(6) -0.1647(5) 0.4913(8) 0.060(3) Uani 1 d .
O5 O 0.4510(9) -0.2691(5) 0.7030(10) 0.083(3) Uani 1 d .
O6 O 0.4515(9) -0.1949(6) 0.9003(8) 0.089(4) Uani 1 d D
O7 O 0.4790(6) -0.0353(8) 0.9757(5) 0.088(3) Uani 1 d .
O8 O 0.4384(8) 0.1192(6) 0.8928(8) 0.078(3) Uani 1 d .
O9 O 0.4393(8) 0.1964(6) 0.7011(9) 0.078(3) Uiso 1 d D
C1 C 0.1761(14) 0.1013(9) 0.4320(15) 0.092(6) Uani 1 d .
C2 C 0.0985(12) 0.1085(8) 0.4922(14) 0.066(4) Uiso 1 d .
C3 C 0.0204(13) 0.1364(7) 0.4003(16) 0.080(5) Uani 1 d .
H3 H -0.0410 0.1503 0.4251 0.096 Uiso 1 calc R
C4 C 0.0212(16) 0.1456(10) 0.2856(17) 0.102(6) Uani 1 d .
H4 H -0.0381 0.1589 0.2378 0.122 Uiso 1 calc R
C5 C 0.1115(14) 0.1346(10) 0.2446(14) 0.089(6) Uani 1 d .
H5 H 0.1162 0.1408 0.1676 0.107 Uiso 1 calc R
C6 C 0.1941(12) 0.1146(9) 0.3178(15) 0.074(5) Uiso 1 d .
C7 C 0.2846(12) 0.1064(8) 0.2554(14) 0.081(5) Uiso 1 d .
H7A H 0.2625 0.1148 0.1750 0.097 Uiso 1 calc R
H7B H 0.3349 0.1435 0.2819 0.097 Uiso 1 calc R
C8 C 0.3341(10) 0.0347(7) 0.2694(10) 0.044(3) Uiso 1 d .
C9 C 0.4378(11) 0.0438(8) 0.3018(11) 0.072(4) Uiso 1 d .
H9 H 0.4702 0.0889 0.3076 0.086 Uiso 1 calc R
C10 C 0.4884(8) -0.0209(7) 0.3245(8) 0.055(3) Uiso 1 d .
H10 H 0.5580 -0.0157 0.3519 0.066 Uiso 1 calc R
C11 C 0.4555(11) -0.0923(8) 0.3142(11) 0.069(4) Uiso 1 d .
H11 H 0.4993 -0.1319 0.3304 0.082 Uiso 1 calc R
C12 C 0.3478(15) -0.0996(10) 0.2764(16) 0.111(6) Uiso 1 d .
C13 C 0.2926(8) -0.0392(10) 0.2540(8) 0.059(3) Uiso 1 d .
C14 C 0.1573(8) -0.0485(13) 0.0992(10) 0.095(5) Uani 1 d .
H14A H 0.1849 -0.0941 0.0751 0.114 Uiso 1 calc R
H14B H 0.1823 -0.0089 0.0564 0.114 Uiso 1 calc R
C15 C 0.0391(11) -0.0501(10) 0.0834(9) 0.116(7) Uani 1 d D
H15A H 0.0141 -0.0999 0.0774 0.139 Uiso 1 calc R
H15B H 0.0132 -0.0268 0.1472 0.139 Uiso 1 calc R
C16 C 0.0077(11) -0.0122(9) -0.0167(11) 0.144(8) Uani 1 d D
H16A H -0.0662 -0.0102 -0.0300 0.217 Uiso 1 calc R
H16B H 0.0326 -0.0366 -0.0791 0.217 Uiso 1 calc R
H16C H 0.0349 0.0364 -0.0102 0.217 Uiso 1 calc R
C17 C 0.2853(11) -0.1692(8) 0.2613(13) 0.073(5) Uiso 1 d .
H17A H 0.2699 -0.1761 0.1796 0.087 Uiso 1 calc R
H17B H 0.3329 -0.2078 0.2887 0.087 Uiso 1 calc R
C18 C 0.1916(11) -0.1861(8) 0.3052(12) 0.060(4) Uiso 1 d .
C19 C 0.0937(12) -0.2137(8) 0.2471(13) 0.072(5) Uiso 1 d .
H19 H 0.0862 -0.2233 0.1694 0.086 Uiso 1 calc R
C20 C 0.0143(12) -0.2251(8) 0.3058(13) 0.066(4) Uiso 1 d .
H20 H -0.0453 -0.2445 0.2651 0.079 Uiso 1 calc R
C21 C 0.0114(12) -0.2115(7) 0.4177(12) 0.065(4) Uiso 1 d .
H21 H -0.0476 -0.2164 0.4526 0.078 Uiso 1 calc R
C22 C 0.1072(11) -0.1891(8) 0.4751(12) 0.059(4) Uiso 1 d .
C23 C 0.1959(8) -0.1789(6) 0.4280(9) 0.029(3) Uiso 1 d .
C24 C 0.1007(15) -0.1784(10) 0.6021(16) 0.118(7) Uiso 1 d .
H24A H 0.0288 -0.1819 0.6129 0.142 Uiso 1 calc R
H24B H 0.1367 -0.2186 0.6433 0.142 Uiso 1 calc R
C25 C 0.1421(11) -0.1100(8) 0.6546(12) 0.053(4) Uiso 1 d .
C26 C 0.2124(11) -0.1075(8) 0.7508(12) 0.057(4) Uiso 1 d D
H26 H 0.2392 -0.1506 0.7840 0.068 Uiso 1 calc R
C27 C 0.2435(8) -0.0424(11) 0.7986(8) 0.077(4) Uani 1 d D
H27 H 0.2941 -0.0406 0.8618 0.092 Uiso 1 calc R
C28 C 0.1978(15) 0.0222(11) 0.7510(16) 0.110(6) Uani 1 d .
H28 H 0.2146 0.0660 0.7886 0.132 Uiso 1 calc R
C29 C 0.1289(12) 0.0237(9) 0.6507(14) 0.073(5) Uiso 1 d .
C30 C 0.1002(8) -0.0416(12) 0.6125(9) 0.074(3) Uiso 1 d .
C31 C -0.0689(8) -0.0440(14) 0.5213(9) 0.098(4) Uani 1 d .
H31A H -0.0924 0.0000 0.5550 0.118 Uiso 1 calc R
H31B H -0.0829 -0.0856 0.5672 0.118 Uiso 1 calc R
C32 C -0.1213(10) -0.0532(12) 0.3930(12) 0.124(6) Uiso 1 d D
H32A H -0.0775 -0.0331 0.3412 0.149 Uiso 1 calc R
H32B H -0.1334 -0.1043 0.3749 0.149 Uiso 1 calc R
C33 C -0.2090(10) -0.0175(9) 0.3847(12) 0.143(7) Uani 1 d D
H33A H -0.2425 -0.0193 0.3075 0.214 Uiso 1 calc R
H33B H -0.1960 0.0323 0.4068 0.214 Uiso 1 calc R
H33C H -0.2527 -0.0394 0.4339 0.214 Uiso 1 calc R
C34 C 0.0988(12) 0.0951(6) 0.6083(11) 0.057(4) Uani 1 d .
H34A H 0.0300 0.1046 0.6261 0.069 Uiso 1 calc R
H34B H 0.1444 0.1303 0.6503 0.069 Uiso 1 calc R
C35 C 0.3335(12) -0.2257(8) 0.5398(13) 0.073(5) Uiso 1 d .
H35A H 0.3632 -0.2520 0.4813 0.087 Uiso 1 calc R
H35B H 0.2849 -0.2577 0.5696 0.087 Uiso 1 calc R
C36 C 0.4199(12) -0.2051(9) 0.6368(14) 0.078(5) Uiso 1 d .
H36 H 0.3980 -0.1661 0.6844 0.094 Uiso 1 calc R
C37 C 0.5156(11) -0.1877(9) 0.5974(12) 0.083(5) Uiso 1 d .
H37A H 0.5053 -0.1462 0.5465 0.099 Uiso 1 calc R
H37B H 0.5366 -0.2287 0.5543 0.099 Uiso 1 calc R
C38 C 0.6002(11) -0.1704(10) 0.6922(12) 0.094(5) Uani 1 d .
H38A H 0.6056 -0.2095 0.7477 0.113 Uiso 1 calc R
H38B H 0.5831 -0.1261 0.7299 0.113 Uiso 1 calc R
C39 C 0.7042(12) -0.1606(9) 0.6487(11) 0.091(5) Uani 1 d .
H39A H 0.7167 -0.2022 0.6020 0.109 Uiso 1 calc R
H39B H 0.7015 -0.1174 0.6013 0.109 Uiso 1 calc R
C40 C 0.7887(13) -0.1536(11) 0.7407(18) 0.119(7) Uani 1 d .
H40A H 0.8517 -0.1462 0.7097 0.179 Uiso 1 calc R
H40B H 0.7938 -0.1973 0.7857 0.179 Uiso 1 calc R
H40C H 0.7764 -0.1128 0.7876 0.179 Uiso 1 calc R
C41 C 0.3891(11) -0.2824(8) 0.7805(13) 0.066(4) Uiso 1 d .
C42 C 0.3353(12) -0.3442(9) 0.7415(14) 0.099(6) Uiso 1 d .
H42 H 0.3436 -0.3633 0.6707 0.119 Uiso 1 calc R
C43 C 0.2709(10) -0.3772(8) 0.8047(11) 0.063(4) Uiso 1 d .
H43 H 0.2326 -0.4175 0.7764 0.075 Uiso 1 calc R
C44 C 0.2626(12) -0.3509(9) 0.9107(13) 0.080(5) Uiso 1 d .
H44 H 0.2224 -0.3743 0.9584 0.097 Uiso 1 calc R
C45 C 0.3184(13) -0.2855(8) 0.9458(15) 0.068(5) Uiso 1 d .
H45 H 0.3088 -0.2654 1.0155 0.081 Uiso 1 calc R
C46 C 0.3834(12) -0.2511(9) 0.8852(15) 0.078(5) Uiso 1 d D
C47 C 0.4726(10) -0.1553(7) 1.0068(12) 0.071(4) Uiso 1 d .
H47A H 0.4075 -0.1383 1.0272 0.086 Uiso 1 calc R
H47B H 0.5014 -0.1892 1.0653 0.086 Uiso 1 calc R
C48 C 0.5406(10) -0.0940(7) 1.0091(12) 0.077(5) Uani 1 d .
H48A H 0.5768 -0.0866 1.0852 0.093 Uiso 1 calc R
H48B H 0.5908 -0.1015 0.9573 0.093 Uiso 1 calc R
C49 C 0.5120(11) 0.0369(8) 1.0164(13) 0.072(5) Uiso 1 d .
H49A H 0.5378 0.0325 1.0968 0.087 Uiso 1 calc R
H49B H 0.5699 0.0506 0.9782 0.087 Uiso 1 calc R
C50 C 0.4417(9) 0.0953(6) 1.0044(11) 0.058(4) Uiso 1 d .
H50A H 0.3741 0.0793 1.0186 0.070 Uiso 1 calc R
H50B H 0.4648 0.1341 1.0574 0.070 Uiso 1 calc R
C51 C 0.3833(15) 0.1825(11) 0.8690(18) 0.097(6) Uiso 1 d .
C52 C 0.3289(16) 0.1991(10) 0.9557(19) 0.106(7) Uani 1 d .
H52 H 0.3394 0.1716 1.0221 0.127 Uiso 1 calc R
C53 C 0.2580(11) 0.2562(9) 0.9477(9) 0.076(5) Uani 1 d D
H53 H 0.2167 0.2643 1.0043 0.091 Uiso 1 calc R
C54 C 0.2515(11) 0.3008(9) 0.8515(10) 0.098(6) Uani 1 d D
H54 H 0.2123 0.3432 0.8455 0.118 Uiso 1 calc R
C55 C 0.3048(11) 0.2794(8) 0.7672(12) 0.070(4) Uiso 1 d .
H55 H 0.2919 0.3056 0.6997 0.084 Uiso 1 calc R
C56 C 0.3723(12) 0.2264(8) 0.7684(13) 0.075(5) Uiso 1 d D
C57 C 0.4162(11) 0.1342(8) 0.6390(12) 0.057(4) Uiso 1 d .
H57 H 0.3846 0.1028 0.6913 0.068 Uiso 1 calc R
C58 C 0.5008(13) 0.0882(9) 0.6058(14) 0.099(6) Uiso 1 d .
H58A H 0.4659 0.0482 0.5633 0.119 Uiso 1 calc R
H58B H 0.5306 0.1173 0.5504 0.119 Uiso 1 calc R
C59 C 0.5880(17) 0.0550(12) 0.6741(19) 0.178(11) Uiso 1 d .
H59A H 0.5666 0.0398 0.7456 0.214 Uiso 1 calc R
H59B H 0.6060 0.0113 0.6353 0.214 Uiso 1 calc R
C60 C 0.6723(15) 0.0952(11) 0.6976(17) 0.125(7) Uiso 1 d .
H60A H 0.6535 0.1366 0.7412 0.150 Uiso 1 calc R
H60B H 0.6873 0.1144 0.6255 0.150 Uiso 1 calc R
C61 C 0.7674(17) 0.0685(15) 0.756(2) 0.207(14) Uani 1 d .
H61A H 0.8199 0.1049 0.7545 0.311 Uiso 1 calc R
H61B H 0.7869 0.0251 0.7186 0.311 Uiso 1 calc R
H61C H 0.7595 0.0574 0.8331 0.311 Uiso 1 calc R
C62 C 0.3357(13) 0.1444(9) 0.5468(14) 0.085(5) Uani 1 d .
H7A H 0.2848 0.1764 0.5726 0.103 Uiso 1 calc R
H7B H 0.3644 0.1697 0.4867 0.103 Uiso 1 calc R

loop_
_atom_site_aniso_label
_atom_site_aniso_U_11
_atom_site_aniso_U_22
_atom_site_aniso_U_33
_atom_site_aniso_U_23
_atom_site_aniso_U_13
_atom_site_aniso_U_12
O1 0.107(10) 0.097(9) 0.060(7) -0.010(7) 0.015(7) -0.026(8)
O2 0.068(5) 0.116(7) 0.072(5) 0.024(9) 0.004(4) 0.001(9)
O4 0.045(5) 0.066(7) 0.062(6) -0.026(5) -0.024(5) -0.008(5)
O5 0.106(8) 0.068(7) 0.072(6) 0.005(5) -0.006(6) 0.035(6)
O6 0.122(10) 0.101(9) 0.049(6) -0.011(6) 0.031(6) 0.019(8)
O7 0.105(7) 0.093(7) 0.062(5) 0.009(8) -0.010(5) 0.052(9)
O8 0.085(7) 0.110(9) 0.032(5) -0.003(6) -0.021(5) -0.042(7)
C1 0.110(14) 0.076(11) 0.096(12) 0.016(10) 0.041(11) -0.018(10)
C3 0.095(12) 0.028(8) 0.122(14) -0.004(9) 0.034(11) 0.010(8)
C4 0.116(16) 0.080(12) 0.103(15) 0.003(12) -0.013(13) -0.003(12)
C5 0.101(13) 0.107(13) 0.049(9) 0.027(9) -0.026(9) -0.009(12)
C14 0.053(8) 0.125(14) 0.102(11) -0.011(14) -0.013(8) 0.015(12)
C15 0.150(15) 0.126(16) 0.062(9) -0.079(11) -0.018(9) 0.075(14)
C16 0.131(13) 0.14(2) 0.152(15) 0.054(15) -0.002(12) 0.015(13)
C27 0.068(9) 0.119(12) 0.038(7) -0.021(12) -0.013(6) -0.022(13)
C28 0.118(15) 0.108(15) 0.108(14) -0.016(13) 0.027(12) -0.009(13)
C31 0.084(10) 0.106(11) 0.100(10) 0.013(15) -0.003(8) 0.008(14)
C33 0.119(13) 0.113(19) 0.196(16) 0.060(14) 0.022(12) 0.008(13)
C34 0.096(10) 0.025(7) 0.058(8) -0.020(6) 0.035(7) 0.015(7)
C38 0.074(11) 0.134(15) 0.074(10) -0.018(11) 0.009(9) 0.015(12)
C39 0.097(13) 0.124(14) 0.057(9) -0.010(10) 0.032(9) -0.018(11)
C40 0.070(12) 0.125(17) 0.153(19) 0.051(15) -0.021(12) -0.022(12)
C48 0.065(10) 0.082(12) 0.071(10) 0.008(9) -0.039(8) -0.013(9)
C52 0.099(14) 0.101(14) 0.129(16) -0.031(12) 0.052(12) -0.014(11)
C53 0.089(11) 0.130(15) 0.019(7) -0.023(9) 0.040(7) -0.043(11)
C54 0.083(11) 0.175(18) 0.042(9) -0.052(11) 0.023(8) -0.033(11)
C61 0.114(19) 0.33(4) 0.19(3) -0.07(3) 0.056(18) 0.06(2)
C62 0.096(12) 0.097(12) 0.059(9) 0.031(9) -0.003(8) -0.044(10)

loop_
_atom_type_symbol
_atom_type_description
_atom_type_scat_dispersion_real
_atom_type_scat_dispersion_imag
_atom_type_scat_source
C C 0.0033 0.0016 'International Tables Vol C Tables 4.2.6.8 and 6.1.1.4'
H H 0.0000 0.0000 'International Tables Vol C Tables 4.2.6.8 and 6.1.1.4'
O O 0.0106 0.0060 'International Tables Vol C Tables 4.2.6.8 and 6.1.1.4'

loop_
_geom_angle_atom_site_label_1
_geom_angle_atom_site_label_2
_geom_angle_atom_site_label_3
_geom_angle
C62 O1 C1 112.1(12)
C14 O2 C13 114.1(8)
C31 O3 C30 115.3(8)
C23 O4 C35 114.7(11)
C41 O5 C36 111.9(12)
C46 O6 C47 122.5(12)
C48 O7 C49 118.9(9)
C51 O8 C50 114.1(13)
C57 O9 C56 122.2(12)
C2 C1 C6 137.1(18)
C2 C1 O1 117.2(15)
C6 C1 O1 105.3(13)
C1 C2 C34 127.9(16)
C1 C2 C3 98.2(15)
C34 C2 C3 133.9(15)
C4 C3 C2 132.4(17)
C4 C3 H3 113.8
C2 C3 H3 113.8
C5 C4 C3 117.6(18)
C5 C4 H4 121.2
C3 C4 H4 121.2
C6 C5 C4 118.3(17)
C6 C5 H5 120.9
C4 C5 H5 120.9
C5 C6 C1 116.0(16)
C5 C6 C7 109.4(16)
C1 C6 C7 134.5(16)
C8 C7 C6 113.9(13)
C8 C7 H7A 108.8
C6 C7 H7A 108.8
C8 C7 H7B 108.8
C6 C7 H7B 108.8
H7A C7 H7B 107.7
C9 C8 C13 119.0(12)
C9 C8 C7 109.2(12)
C13 C8 C7 131.8(12)
C10 C9 C8 112.7(12)
C10 C9 H9 123.7
C8 C9 H9 123.7
C9 C10 C11 132.0(11)
C9 C10 H10 114.0
C11 C10 H10 114.0
C10 C11 C12 113.6(15)
C10 C11 H11 123.2
C12 C11 H11 123.2
C13 C12 C11 118.2(17)
C13 C12 C17 114.1(16)
C11 C12 C17 127.7(17)
C12 C13 O2 124.5(16)
C12 C13 C8 124.4(12)
O2 C13 C8 111.1(14)
O2 C14 C15 103.8(9)
O2 C14 H14A 111.0
C15 C14 H14A 111.0
O2 C14 H14B 111.0
C15 C14 H14B 111.0
H14A C14 H14B 109.0
C16 C15 C14 105.7(15)
C16 C15 H15A 110.6
C14 C15 H15A 110.6
C16 C15 H15B 110.6
C14 C15 H15B 110.6
H15A C15 H15B 108.7
C15 C16 H16A 109.5
C15 C16 H16B 109.5
H16A C16 H16B 109.5
C15 C16 H16C 109.5
H16A C16 H16C 109.5
H16B C16 H16C 109.5
C18 C17 C12 128.1(14)
C18 C17 H17A 105.3
C12 C17 H17A 105.3
C18 C17 H17B 105.3
C12 C17 H17B 105.3
H17A C17 H17B 106.0
C17 C18 C23 115.3(13)
C17 C18 C19 130.2(14)
C23 C18 C19 114.4(12)
C20 C19 C18 120.1(14)
C20 C19 H19 119.9
C18 C19 H19 119.9
C19 C20 C21 127.2(16)
C19 C20 H20 116.4
C21 C20 H20 116.4
C20 C21 C22 112.6(14)
C20 C21 H21 123.7
C22 C21 H21 123.7
C23 C22 C21 126.5(13)
C23 C22 C24 123.3(14)
C21 C22 C24 110.2(13)
O4 C23 C22 120.6(11)
O4 C23 C18 120.8(11)
C22 C23 C18 118.5(11)
C25 C24 C22 117.3(14)
C25 C24 H24A 108.0
C22 C24 H24A 108.0
C25 C24 H24B 108.0
C22 C24 H24B 108.0
H24A C24 H24B 107.2
C26 C25 C30 116.4(13)
C26 C25 C24 123.4(15)
C30 C25 C24 119.9(14)
C27 C26 C25 120.5(13)
C27 C26 H26 119.8
C25 C26 H26 119.8
C26 C27 C28 119.0(11)
C26 C27 H27 120.5
C28 C27 H27 120.5
C29 C28 C27 123.3(17)
C29 C28 H28 118.4
C27 C28 H28 118.4
C30 C29 C28 113.4(17)
C30 C29 C34 131.0(15)
C28 C29 C34 115.6(16)
C29 C30 O3 113.2(17)
C29 C30 C25 126.8(11)
O3 C30 C25 119.3(16)
O3 C31 C32 102.5(9)
O3 C31 H31A 111.3
C32 C31 H31A 111.3
O3 C31 H31B 111.3
C32 C31 H31B 111.3
H31A C31 H31B 109.2
C33 C32 C31 106.1(15)
C33 C32 H32A 110.5
C31 C32 H32A 110.5
C33 C32 H32B 110.5
C31 C32 H32B 110.5
H32A C32 H32B 108.7
C32 C33 H33A 109.5
C32 C33 H33B 109.5
H33A C33 H33B 109.5
C32 C33 H33C 109.5
H33A C33 H33C 109.5
H33B C33 H33C 109.5
C2 C34 C29 117.9(12)
C2 C34 H34A 107.8
C29 C34 H34A 107.8
C2 C34 H34B 107.8
C29 C34 H34B 107.8
H34A C34 H34B 107.2
O4 C35 C36 112.3(12)
O4 C35 H35A 109.1
C36 C35 H35A 109.1
O4 C35 H35B 109.1
C36 C35 H35B 109.1
H35A C35 H35B 107.9
C37 C36 O5 99.5(13)
C37 C36 C35 113.4(13)
O5 C36 C35 109.3(13)
C37 C36 H36 111.4
O5 C36 H36 111.4
C35 C36 H36 111.4
C36 C37 C38 113.2(13)
C36 C37 H37A 108.9
C38 C37 H37A 108.9
C36 C37 H37B 108.9
C38 C37 H37B 108.9
H37A C37 H37B 107.8
C37 C38 C39 111.9(12)
C37 C38 H38A 109.2
C39 C38 H38A 109.2
C37 C38 H38B 109.2
C39 C38 H38B 109.2
H38A C38 H38B 107.9
C40 C39 C38 112.4(12)
C40 C39 H39A 109.1
C38 C39 H39A 109.1
C40 C39 H39B 109.1
C38 C39 H39B 109.1
H39A C39 H39B 107.9
C39 C40 H40A 109.5
C39 C40 H40B 109.5
H40A C40 H40B 109.5
C39 C40 H40C 109.5
H40A C40 H40C 109.5
H40B C40 H40C 109.5
O5 C41 C46 131.4(15)
O5 C41 C42 104.6(14)
C46 C41 C42 123.6(15)
C43 C42 C41 120.9(15)
C43 C42 H42 119.6
C41 C42 H42 119.6
C42 C43 C44 119.3(15)
C42 C43 H43 120.4
C44 C43 H43 120.4
C43 C44 C45 117.4(15)
C43 C44 H44 121.3
C45 C44 H44 121.3
C46 C45 C44 124.9(16)
C46 C45 H45 117.6
C44 C45 H45 117.6
C45 C46 O6 137.6(16)
C45 C46 C41 113.8(16)
O6 C46 C41 108.4(14)
C48 C47 O6 117.0(12)
C48 C47 H47A 108.1
O6 C47 H47A 108.1
C48 C47 H47B 108.1
O6 C47 H47B 108.1
H47A C47 H47B 107.3
O7 C48 C47 105.7(11)
O7 C48 H48A 110.6
C47 C48 H48A 110.6
O7 C48 H48B 110.6
C47 C48 H48B 110.6
H48A C48 H48B 108.7
C50 C49 O7 120.0(12)
C50 C49 H49A 107.3
O7 C49 H49A 107.3
C50 C49 H49B 107.3
O7 C49 H49B 107.3
H49A C49 H49B 106.9
O8 C50 C49 105.7(12)
O8 C50 H50A 110.6
C49 C50 H50A 110.6
O8 C50 H50B 110.6
C49 C50 H50B 110.6
H50A C50 H50B 108.7
C52 C51 O8 110.4(18)
C52 C51 C56 120.0(18)
O8 C51 C56 129.4(17)
C51 C52 C53 122(2)
C51 C52 H52 119.0
C53 C52 H52 119.0
C52 C53 C54 117.4(13)
C52 C53 H53 121.3
C54 C53 H53 121.3
C55 C54 C53 117.0(14)
C55 C54 H54 121.5
C53 C54 H54 121.5
C56 C55 C54 128.5(15)
C56 C55 H55 115.8
C54 C55 H55 115.8
C55 C56 O9 140.4(16)
C55 C56 C51 114.6(15)
O9 C56 C51 105.0(14)
O9 C57 C62 112.9(13)
O9 C57 C58 119.8(13)
C62 C57 C58 111.8(14)
O9 C57 H57 103.3
C62 C57 H57 103.3
C58 C57 H57 103.3
C59 C58 C57 130.8(17)
C59 C58 H58A 104.6
C57 C58 H58A 104.6
C59 C58 H58B 104.6
C57 C58 H58B 104.6
H58A C58 H58B 105.7
C60 C59 C58 117.1(19)
C60 C59 H59A 108.0
C58 C59 H59A 108.0
C60 C59 H59B 108.0
C58 C59 H59B 108.0
H59A C59 H59B 107.3
C59 C60 C61 124(2)
C59 C60 H60A 106.4
C61 C60 H60A 106.4
C59 C60 H60B 106.4
C61 C60 H60B 106.4
H60A C60 H60B 106.4
C60 C61 H61A 109.5
C60 C61 H61B 109.5
H61A C61 H61B 109.5
C60 C61 H61C 109.5
H61A C61 H61C 109.5
H61B C61 H61C 109.5
O1 C62 C57 118.0(14)
O1 C62 H7A 107.8
C57 C62 H7A 107.8
O1 C62 H7B 107.8
C57 C62 H7B 107.8
H7A C62 H7B 107.2

loop_
_geom_bond_atom_site_label_1
_geom_bond_atom_site_label_2
_geom_bond_distance
O1 C62 1.403(18)
O1 C1 1.564(19)
O2 C14 1.411(11)
O2 C13 1.422(10)
O3 C31 1.362(10)
O3 C30 1.394(10)
O4 C23 1.286(13)
O4 C35 1.393(17)
O5 C41 1.329(15)
O5 C36 1.440(17)
O6 C46 1.361(14)
O6 C47 1.451(15)
O7 C48 1.372(15)
O7 C49 1.455(18)
O8 C51 1.377(19)
O8 C50 1.390(14)
O9 C57 1.370(16)
O9 C56 1.380(13)
C1 C2 1.328(19)
C1 C6 1.43(2)
C2 C34 1.399(18)
C2 C3 1.48(2)
C3 C4 1.37(2)
C3 H3 0.9300
C4 C5 1.36(2)
C4 H4 0.9300
C5 C6 1.34(2)
C5 H5 0.9300
C6 C7 1.49(2)
C7 C8 1.467(18)
C7 H7A 0.9700
C7 H7B 0.9700
C8 C9 1.371(17)
C8 C13 1.46(2)
C9 C10 1.368(16)
C9 H9 0.9300
C10 C11 1.381(16)
C10 H10 0.9300
C11 C12 1.43(2)
C11 H11 0.9300
C12 C13 1.33(2)
C12 C17 1.51(2)
C14 C15 1.536(14)
C14 H14A 0.9700
C14 H14B 0.9700
C15 C16 1.388(14)
C15 H15A 0.9700
C15 H15B 0.9700
C16 H16A 0.9600
C16 H16B 0.9600
C16 H16C 0.9600
C17 C18 1.433(18)
C17 H17A 0.9700
C17 H17B 0.9700
C18 C23 1.456(17)
C18 C19 1.461(19)
C19 C20 1.347(19)
C19 H19 0.9300
C20 C21 1.356(18)
C20 H20 0.9300
C21 C22 1.405(19)
C21 H21 0.9300
C22 C23 1.370(16)
C22 C24 1.53(2)
C24 C25 1.47(2)
C24 H24A 0.9700
C24 H24B 0.9700
C25 C26 1.365(19)
C25 C30 1.43(2)
C26 C27 1.360(15)
C26 H26 0.9300
C27 C28 1.41(2)
C27 H27 0.9300
C28 C29 1.39(2)
C28 H28 0.9300
C29 C30 1.32(2)
C29 C34 1.439(19)
C31 C32 1.590(15)
C31 H31A 0.9700
C31 H31B 0.9700
C32 C33 1.316(14)
C32 H32A 0.9700
C32 H32B 0.9700
C33 H33A 0.9600
C33 H33B 0.9600
C33 H33C 0.9600
C34 H34A 0.9700
C34 H34B 0.9700
C35 C36 1.55(2)
C35 H35A 0.9700
C35 H35B 0.9700
C36 C37 1.433(19)
C36 H36 0.9800
C37 C38 1.500(18)
C37 H37A 0.9700
C37 H37B 0.9700
C38 C39 1.533(17)
C38 H38A 0.9700
C38 H38B 0.9700
C39 C40 1.45(2)
C39 H39A 0.9700
C39 H39B 0.9700
C40 H40A 0.9600
C40 H40B 0.9600
C40 H40C 0.9600
C41 C46 1.38(2)
C41 C42 1.38(2)
C42 C43 1.347(18)
C42 H42 0.9300
C43 C44 1.366(18)
C43 H43 0.9300
C44 C45 1.44(2)
C44 H44 0.9300
C45 C46 1.34(2)
C45 H45 0.9300
C47 C48 1.433(16)
C47 H47A 0.9700
C47 H47B 0.9700
C48 H48A 0.9700
C48 H48B 0.9700
C49 C50 1.409(16)
C49 H49A 0.9700
C49 H49B 0.9700
C50 H50A 0.9700
C50 H50B 0.9700
C51 C52 1.36(2)
C51 C56 1.43(2)
C52 C53 1.40(2)
C52 H52 0.9300
C53 C54 1.398(14)
C53 H53 0.9300
C54 C55 1.354(16)
C54 H54 0.9300
C55 C56 1.314(18)
C55 H55 0.9300
C57 C62 1.42(2)
C57 C58 1.488(19)
C57 H57 0.9800
C58 C59 1.44(2)
C58 H58A 0.9700
C58 H58B 0.9700
C59 C60 1.33(2)
C59 H59A 0.9700
C59 H59B 0.9700
C60 C61 1.43(3)
C60 H60A 0.9700
C60 H60B 0.9700
C61 H61A 0.9600
C61 H61B 0.9600
C61 H61C 0.9600
C62 H7A 0.9700
C62 H7B 0.9700

loop_
_geom_torsion_atom_site_label_1
_geom_torsion_atom_site_label_2
_geom_torsion_atom_site_label_3
_geom_torsion_atom_site_label_4
_geom_torsion
C62 O1 C1 C2 -82.4(17)
C62 O1 C1 C6 90.9(15)
C6 C1 C2 C34 -176.6(18)
O1 C1 C2 C34 -6(2)
C6 C1 C2 C3 1(3)
O1 C1 C2 C3 171.9(12)
C1 C2 C3 C4 6(2)
C34 C2 C3 C4 -176.3(17)
C2 C3 C4 C5 -7(3)
C3 C4 C5 C6 1(3)
C4 C5 C6 C1 5(3)
C4 C5 C6 C7 -179.4(16)
C2 C1 C6 C5 -7(3)
O1 C1 C6 C5 -177.8(14)
C2 C1 C6 C7 178.8(18)
O1 C1 C6 C7 7(3)
C5 C6 C7 C8 -124.6(16)
C1 C6 C7 C8 50(3)
C6 C7 C8 C9 -128.9(14)
C6 C7 C8 C13 52(2)
C13 C8 C9 C10 -5.0(16)
C7 C8 C9 C10 175.6(11)
C8 C9 C10 C11 4.5(17)
C9 C10 C11 C12 -2(2)
C10 C11 C12 C13 1(2)
C10 C11 C12 C17 -176.9(15)
C11 C12 C13 O2 -179.1(11)
C17 C12 C13 O2 -1(2)
C11 C12 C13 C8 -2(2)
C17 C12 C13 C8 175.9(13)
C14 O2 C13 C12 -83(2)
C14 O2 C13 C8 99.8(17)
C9 C8 C13 C12 4.6(16)
C7 C8 C13 C12 -176.1(19)
C9 C8 C13 O2 -178.3(10)
C7 C8 C13 O2 1.0(18)
C13 O2 C14 C15 176.2(16)
O2 C14 C15 C16 140.4(16)
C13 C12 C17 C18 -49(2)
C11 C12 C17 C18 128.7(19)
C12 C17 C18 C23 -55(2)
C12 C17 C18 C19 128.6(19)
C17 C18 C19 C20 -179.2(16)
C23 C18 C19 C20 5(2)
C18 C19 C20 C21 2(2)
C19 C20 C21 C22 -6(2)
C20 C21 C22 C23 2(2)
C20 C21 C22 C24 -177.0(13)
C35 O4 C23 C22 83.0(15)
C35 O4 C23 C18 -95.5(14)
C21 C22 C23 O4 -173.6(13)
C24 C22 C23 O4 5(2)
C21 C22 C23 C18 5(2)
C24 C22 C23 C18 -176.2(14)
C17 C18 C23 O4 -6.1(19)
C19 C18 C23 O4 170.6(12)
C17 C18 C23 C22 175.4(13)
C19 C18 C23 C22 -7.9(18)
C23 C22 C24 C25 50(2)
C21 C22 C24 C25 -131.2(16)
C22 C24 C25 C26 -127.4(17)
C22 C24 C25 C30 60(2)
C30 C25 C26 C27 -3(2)
C24 C25 C26 C27 -176.4(14)
C25 C26 C27 C28 3.5(18)
C26 C27 C28 C29 -6(2)
C27 C28 C29 C30 8(3)
C27 C28 C29 C34 -173.5(14)
C28 C29 C30 O3 -178.6(12)
C34 C29 C30 O3 4(2)
C28 C29 C30 C25 -9(2)
C34 C29 C30 C25 173.5(16)
C31 O3 C30 C29 -96.2(19)
C31 O3 C30 C25 93.1(18)
C26 C25 C30 C29 6.5(18)
C24 C25 C30 C29 179.8(16)
C26 C25 C30 O3 175.9(11)
C24 C25 C30 O3 -10.8(18)
C30 O3 C31 C32 -171.4(16)
O3 C31 C32 C33 -144.5(16)
C1 C2 C34 C29 -57(2)
C3 C2 C34 C29 126.2(18)
C30 C29 C34 C2 -48(2)
C28 C29 C34 C2 134.3(16)
C23 O4 C35 C36 -165.8(11)
C41 O5 C36 C37 158.1(13)
C41 O5 C36 C35 -82.9(15)
O4 C35 C36 C37 -85.9(17)
O4 C35 C36 O5 164.2(12)
O5 C36 C37 C38 -62.0(17)
C35 C36 C37 C38 -178.0(14)
C36 C37 C38 C39 173.5(15)
C37 C38 C39 C40 -172.2(15)
C36 O5 C41 C46 -78(2)
C36 O5 C41 C42 109.5(13)
O5 C41 C42 C43 174.3(13)
C46 C41 C42 C43 1(2)
C41 C42 C43 C44 -3(2)
C42 C43 C44 C45 4(2)
C43 C44 C45 C46 -5(2)
C44 C45 C46 O6 -172.3(18)
C44 C45 C46 C41 3(2)
C47 O6 C46 C45 2(3)
C47 O6 C46 C41 -173.4(13)
O5 C41 C46 C45 -172.2(15)
C42 C41 C46 C45 -1(2)
O5 C41 C46 O6 5(2)
C42 C41 C46 O6 175.3(14)
C46 O6 C47 C48 -175.8(14)
C49 O7 C48 C47 152.2(12)
O6 C47 C48 O7 89.1(14)
C48 O7 C49 C50 -166.3(15)
C51 O8 C50 C49 -172.1(13)
O7 C49 C50 O8 -80.8(15)
C50 O8 C51 C52 -11(2)
C50 O8 C51 C56 172.9(16)
O8 C51 C52 C53 -172.9(15)
C56 C51 C52 C53 3(3)
C51 C52 C53 C54 -6(3)
C52 C53 C54 C55 8(2)
C53 C54 C55 C56 -9(2)
C54 C55 C56 O9 -175.4(17)
C54 C55 C56 C51 6(2)
C57 O9 C56 C55 -101(2)
C57 O9 C56 C51 78.0(17)
C52 C51 C56 C55 -3(3)
O8 C51 C56 C55 172.7(16)
C52 C51 C56 O9 178.2(17)
O8 C51 C56 O9 -7(2)
C56 O9 C57 C62 69.0(18)
C56 O9 C57 C58 -155.9(14)
O9 C57 C58 C59 55(3)
C62 C57 C58 C59 -169.2(19)
C57 C58 C59 C60 -87(3)
C58 C59 C60 C61 -175(2)
C1 O1 C62 C57 159.4(14)
O9 C57 C62 O1 -161.1(13)
C58 C57 C62 O1 60.3(19)
